data_4087790
loop_
_publ_author_name
'Allouch, Fatima'
'Dwadnia, Nejib'
'Vologdin, Nikolay V.'
'Svyaschenko, Yurii V.'
'Cattey, H\'el\`ene'
'Penouilh, Marie-Jos\'e'
'Roger, Julien'
'Naoufal, Daoud'
'Ben Salem, Ridha'
'Pirio, Nadine'
'Hierso, Jean-Cyrille'

_publ_section_title
;
 Converging and Diverging Synthetic Strategies to Tetradentate
 (N,N&#x2032;)-Diaminomethyl,(P,P&#x2032;)-Ferrocenyl Ligands: Influence
 of tert-Butyl Groups on Ferrocene Backbone Conformation
;
_journal_issue 20
_journal_name_full Organometallics
_journal_page_first 5015
_journal_paper_doi 10.1021/acs.organomet.5b00601
_journal_volume 34
_journal_year 2015
_chemical_formula_moiety 'C40 H42 Fe N2 P2'
_chemical_formula_sum 'C40 H42 Fe N2 P2'
_chemical_formula_weight 668.54
_space_group_crystal_system triclinic
_space_group_IT_number 2
_space_group_name_Hall '-P 1'
_space_group_name_H-M_alt 'P -1'
_symmetry_space_group_name_Hall '-P 1'
_atom_sites_solution_hydrogens geom
_cell_angle_alpha 97.8255(18)
_cell_angle_beta 101.9827(18)
_cell_angle_gamma 105.6509(17)
_cell_formula_units_Z 1
_cell_length_a 8.8529(4)
_cell_length_b 10.0267(4)
_cell_length_c 10.4383(4)
_cell_measurement_reflns_used 10184
_cell_measurement_temperature 115
_cell_measurement_theta_max 27.485
_cell_measurement_theta_min 0.998
_cell_volume 854.41(6)
_computing_cell_refinement 'DENZO-SMN (Otwinowski & Minor, 1997)'
_computing_data_collection 'KappaCCD Server Software (Nonius,1998)'
_computing_data_reduction 'DENZO-SMN (Otwinowski & Minor, 1997)'
_computing_molecular_graphics 'Olex2 (Dolomanov et al., 2009)'
_computing_publication_material 'Olex2 (Dolomanov et al., 2009)'
_computing_structure_refinement 'SHELXL-97 (Sheldrick, 2008)'
_computing_structure_solution 'SIR92 (Altomare, 1993)'
_diffrn_ambient_temperature 115
_diffrn_detector 'CCD Plate'
_diffrn_detector_area_resol_mean '512 x 512'
_diffrn_detector_type APEX2
_diffrn_measured_fraction_theta_full 0.994
_diffrn_measured_fraction_theta_max 0.992
_diffrn_measurement_device '\k-geometry diffractometer'
_diffrn_measurement_device_type 'Nonius Kappa Apex II'
_diffrn_measurement_method '\f and \w scans''
_diffrn_radiation_collimation '0.6 mm'
_diffrn_radiation_monochromator graphite
_diffrn_radiation_probe x-ray
_diffrn_radiation_type MoK\a
_diffrn_radiation_wavelength 0.71073
_diffrn_reflns_av_R_equivalents 0.0554
_diffrn_reflns_av_unetI/netI 0.0372
_diffrn_reflns_Laue_measured_fraction_full 0.994
_diffrn_reflns_Laue_measured_fraction_max 0.992
_diffrn_reflns_limit_h_max 11
_diffrn_reflns_limit_h_min -11
_diffrn_reflns_limit_k_max 12
_diffrn_reflns_limit_k_min -12
_diffrn_reflns_limit_l_max 13
_diffrn_reflns_limit_l_min -13
_diffrn_reflns_number 12733
_diffrn_reflns_point_group_measured_fraction_full 0.994
_diffrn_reflns_point_group_measured_fraction_max 0.992
_diffrn_reflns_theta_full 25.242
_diffrn_reflns_theta_max 27.469
_diffrn_reflns_theta_min 2.734
_diffrn_source 'X-ray tube'
_diffrn_source_target Mo
_diffrn_source_type 'Siemens KFF Mo 2K-180'
_exptl_absorpt_coefficient_mu 0.566
_exptl_absorpt_correction_type none
_exptl_crystal_colour orange
_exptl_crystal_colour_primary orange
_exptl_crystal_density_diffrn 1.299
_exptl_crystal_description prism
_exptl_crystal_F_000 352
_exptl_crystal_size_max 0.18
_exptl_crystal_size_mid 0.15
_exptl_crystal_size_min 0.08
_refine_diff_density_max 0.303
_refine_diff_density_min -0.300
_refine_diff_density_rms 0.048
_refine_ls_extinction_method none
_refine_ls_goodness_of_fit_ref 1.060
_refine_ls_hydrogen_treatment noref
_refine_ls_matrix_type full
_refine_ls_number_parameters 205
_refine_ls_number_reflns 3883
_refine_ls_number_restraints 0
_refine_ls_restrained_S_all 1.060
_refine_ls_R_factor_all 0.0369
_refine_ls_R_factor_gt 0.0320
_refine_ls_shift/su_max 0.000
_refine_ls_shift/su_mean 0.000
_refine_ls_structure_factor_coef Fsqd
_refine_ls_weighting_details 'w=1/[\s^2^(Fo^2^)+(0.0273P)^2^+0.4614P] where P=(Fo^2^+2Fc^2^)/3'
_refine_ls_weighting_scheme calc
_refine_ls_wR_factor_gt 0.0792
_refine_ls_wR_factor_ref 0.0830
_reflns_Friedel_coverage 0.000
_reflns_number_gt 3508
_reflns_number_total 3883
_reflns_threshold_expression 'I > 2\s(I)'
_cod_data_source_file om5b00601_si_002.cif
_cod_data_source_block meso-3
_cod_database_code 4087790
_shelx_space_group_comment
;
The symmetry employed for this shelxl refinement is uniquely defined
by the following loop, which should always be used as a source of
symmetry information in preference to the above space-group names.
They are only intended as comments.
;
_olex2_refinement_description
;
1. Fixed Uiso
 At 1.2 times of:
  All C(H) groups, All C(H,H) groups
 At 1.5 times of:
  All C(H,H,H) groups
2.a Secondary CH2 refined with riding coordinates:
 C6(H6A,H6B)
2.b Me refined with riding coordinates:
 C8(H8A,H8B,H8C), C7(H7A,H7B,H7C)
2.c Aromatic/amide H refined with riding coordinates:
 C16(H16), C10(H10), C14(H14), C17(H17), C11(H11), C4(H4), C18(H18), C12(H12),
 C19(H19), C13(H13), C5(H5), C3(H3), C20(H20)
;
_shelx_shelxl_version_number 2014/7
_olex2_diffrn_ambient_temperature_device 'Oxford Cryosystems'
_olex2_exptl_crystal_mounting_method 'The crystal was mounted on a mylar loop with grease'
_olex2_submission_special_instructions 'No special instructions were received'

loop_
_space_group_symop_operation_xyz
'x, y, z'
'-x, -y, -z'

loop_
_atom_site_label
_atom_site_type_symbol
_atom_site_fract_x
_atom_site_fract_y
_atom_site_fract_z
_atom_site_U_iso_or_equiv
_atom_site_adp_type
_atom_site_occupancy
_atom_site_site_symmetry_order
_atom_site_calc_flag
_atom_site_refinement_flags_posn
_atom_site_refinement_flags_adp
_atom_site_refinement_flags_occupancy
Fe Fe 0.5000 0.0000 0.5000 0.02099(9) Uani 1 2 d S T P
P P 0.36955(4) 0.28839(4) 0.52274(4) 0.01937(10) Uani 1 1 d . . .
N N 0.55314(19) 0.27911(18) 0.88351(15) 0.0376(4) Uani 1 1 d . . .
C16 C 0.15804(19) 0.26931(16) 0.69818(15) 0.0251(3) Uani 1 1 d . . .
H16 H 0.1740 0.1814 0.7101 0.030 Uiso 1 1 calc R . .
C10 C 0.06183(19) 0.16189(17) 0.33482(16) 0.0270(3) Uani 1 1 d . . .
H10 H 0.0207 0.1391 0.4089 0.032 Uiso 1 1 calc R . .
C1 C 0.36245(17) 0.11703(15) 0.56432(14) 0.0190(3) Uani 1 1 d . . .
C15 C 0.23817(17) 0.34664(15) 0.61826(14) 0.0206(3) Uani 1 1 d . . .
C14 C 0.2836(2) 0.26908(18) 0.24590(16) 0.0300(3) Uani 1 1 d . . .
H14 H 0.3947 0.3200 0.2584 0.036 Uiso 1 1 calc R . .
C9 C 0.22653(18) 0.23411(16) 0.35538(15) 0.0223(3) Uani 1 1 d . . .
C17 C 0.05426(19) 0.31977(18) 0.76110(16) 0.0297(3) Uani 1 1 d . . .
H17 H -0.0006 0.2659 0.8152 0.036 Uiso 1 1 calc R . .
C2 C 0.47779(18) 0.09959(17) 0.67602(15) 0.0241(3) Uani 1 1 d . . .
C11 C -0.0425(2) 0.12307(19) 0.20714(18) 0.0335(4) Uani 1 1 d . . .
H11 H -0.1539 0.0731 0.1942 0.040 Uiso 1 1 calc R . .
C4 C 0.3126(2) -0.12304(17) 0.56013(18) 0.0308(4) Uani 1 1 d . . .
H4 H 0.2666 -0.2229 0.5340 0.037 Uiso 1 1 calc R . .
C8 C 0.5287(3) 0.1847(3) 0.9759(2) 0.0536(6) Uani 1 1 d . . .
H8A H 0.4485 0.0941 0.9282 0.080 Uiso 1 1 calc R . .
H8B H 0.6317 0.1691 1.0147 0.080 Uiso 1 1 calc R . .
H8C H 0.4895 0.2271 1.0475 0.080 Uiso 1 1 calc R . .
C18 C 0.0309(2) 0.44846(19) 0.74484(17) 0.0341(4) Uani 1 1 d . . .
H18 H -0.0415 0.4819 0.7863 0.041 Uiso 1 1 calc R . .
C12 C 0.0163(2) 0.1572(2) 0.09909(18) 0.0376(4) Uani 1 1 d . . .
H12 H -0.0550 0.1309 0.0119 0.045 Uiso 1 1 calc R . .
C6 C 0.6089(2) 0.2175(2) 0.77409(16) 0.0329(4) Uani 1 1 d . . .
H6A H 0.6986 0.1814 0.8118 0.039 Uiso 1 1 calc R . .
H6B H 0.6522 0.2923 0.7267 0.039 Uiso 1 1 calc R . .
C19 C 0.1133(3) 0.5277(2) 0.6683(2) 0.0400(4) Uani 1 1 d . . .
H19 H 0.0986 0.6164 0.6579 0.048 Uiso 1 1 calc R . .
C13 C 0.1786(2) 0.2298(2) 0.11768(18) 0.0384(4) Uani 1 1 d . . .
H13 H 0.2187 0.2529 0.0433 0.046 Uiso 1 1 calc R . .
C5 C 0.26143(18) -0.02216(15) 0.49376(16) 0.0234(3) Uani 1 1 d . . .
H5 H 0.1748 -0.0432 0.4157 0.028 Uiso 1 1 calc R . .
C3 C 0.4445(2) -0.04860(19) 0.67231(18) 0.0313(4) Uani 1 1 d . . .
H3 H 0.5011 -0.0904 0.7346 0.038 Uiso 1 1 calc R . .
C20 C 0.2178(2) 0.47806(18) 0.60634(18) 0.0335(4) Uani 1 1 d . . .
H20 H 0.2759 0.5341 0.5554 0.040 Uiso 1 1 calc R . .
C7 C 0.6723(4) 0.4142(3) 0.9536(3) 0.0720(8) Uani 1 1 d . . .
H7A H 0.6882 0.4775 0.8906 0.108 Uiso 1 1 calc R . .
H7B H 0.6333 0.4570 1.0251 0.108 Uiso 1 1 calc R . .
H7C H 0.7755 0.3990 0.9923 0.108 Uiso 1 1 calc R . .

loop_
_atom_site_aniso_label
_atom_site_aniso_U_11
_atom_site_aniso_U_22
_atom_site_aniso_U_33
_atom_site_aniso_U_23
_atom_site_aniso_U_13
_atom_site_aniso_U_12
Fe 0.02248(16) 0.02115(15) 0.02815(17) 0.01120(12) 0.01355(12) 0.01267(12)
P 0.01929(18) 0.01721(18) 0.02402(19) 0.00551(14) 0.00752(14) 0.00740(14)
N 0.0328(8) 0.0476(9) 0.0280(7) 0.0010(7) 0.0000(6) 0.0143(7)
C16 0.0251(7) 0.0244(7) 0.0265(8) 0.0038(6) 0.0074(6) 0.0089(6)
C10 0.0266(8) 0.0310(8) 0.0269(8) 0.0056(6) 0.0066(6) 0.0149(6)
C1 0.0178(6) 0.0205(7) 0.0227(7) 0.0056(5) 0.0088(5) 0.0091(5)
C15 0.0195(6) 0.0194(7) 0.0221(7) 0.0004(5) 0.0039(5) 0.0074(5)
C14 0.0368(9) 0.0313(8) 0.0293(8) 0.0115(7) 0.0127(7) 0.0168(7)
C9 0.0257(7) 0.0222(7) 0.0244(7) 0.0058(6) 0.0075(6) 0.0147(6)
C17 0.0248(8) 0.0370(9) 0.0260(8) 0.0018(7) 0.0095(6) 0.0073(7)
C2 0.0238(7) 0.0343(8) 0.0230(7) 0.0117(6) 0.0122(6) 0.0154(6)
C11 0.0287(8) 0.0375(9) 0.0334(9) 0.0020(7) 0.0009(7) 0.0166(7)
C4 0.0353(9) 0.0218(7) 0.0490(10) 0.0149(7) 0.0287(8) 0.0135(7)
C8 0.0496(12) 0.0800(16) 0.0334(10) 0.0120(10) 0.0218(9) 0.0147(12)
C18 0.0311(8) 0.0413(10) 0.0313(9) -0.0046(7) 0.0084(7) 0.0191(7)
C12 0.0464(10) 0.0425(10) 0.0263(8) 0.0038(7) -0.0002(8) 0.0263(9)
C6 0.0243(8) 0.0504(10) 0.0240(8) 0.0122(7) 0.0054(6) 0.0100(7)
C19 0.0527(11) 0.0319(9) 0.0478(11) 0.0078(8) 0.0204(9) 0.0277(9)
C13 0.0530(11) 0.0457(10) 0.0261(8) 0.0133(8) 0.0134(8) 0.0252(9)
C5 0.0204(7) 0.0202(7) 0.0339(8) 0.0051(6) 0.0141(6) 0.0081(6)
C3 0.0377(9) 0.0391(9) 0.0379(9) 0.0243(8) 0.0245(8) 0.0262(8)
C20 0.0452(10) 0.0264(8) 0.0403(10) 0.0115(7) 0.0211(8) 0.0194(7)
C7 0.0836(19) 0.0609(16) 0.0450(13) -0.0095(12) 0.0054(13) -0.0028(14)

loop_
_atom_type_symbol
_atom_type_description
_atom_type_scat_dispersion_real
_atom_type_scat_dispersion_imag
_atom_type_scat_source
C C 0.0033 0.0016 'International Tables Vol C Tables 4.2.6.8 and 6.1.1.4'
H H 0.0000 0.0000 'International Tables Vol C Tables 4.2.6.8 and 6.1.1.4'
Fe Fe 0.3463 0.8444 'International Tables Vol C Tables 4.2.6.8 and 6.1.1.4'
N N 0.0061 0.0033 'International Tables Vol C Tables 4.2.6.8 and 6.1.1.4'
P P 0.1023 0.0942 'International Tables Vol C Tables 4.2.6.8 and 6.1.1.4'

loop_
_geom_angle_atom_site_label_1
_geom_angle_atom_site_label_2
_geom_angle_atom_site_label_3
_geom_angle
_geom_angle_site_symmetry_1
_geom_angle_site_symmetry_3
C1 Fe C1 180.0 2_656 .
C1 Fe C4 111.13(6) 2_656 .
C1 Fe C4 68.87(6) . .
C1 Fe C4 68.87(6) 2_656 2_656
C1 Fe C4 111.13(6) . 2_656
C2 Fe C1 138.63(6) 2_656 .
C2 Fe C1 41.37(6) 2_656 2_656
C2 Fe C1 138.63(6) . 2_656
C2 Fe C1 41.37(6) . .
C2 Fe C2 180.00(8) 2_656 .
C2 Fe C4 68.85(7) . .
C2 Fe C4 111.15(7) 2_656 .
C2 Fe C4 111.15(7) . 2_656
C2 Fe C4 68.85(7) 2_656 2_656
C2 Fe C5 69.01(6) . .
C2 Fe C5 110.99(6) 2_656 .
C2 Fe C5 69.02(6) 2_656 2_656
C2 Fe C5 110.98(6) . 2_656
C2 Fe C3 40.88(6) 2_656 2_656
C2 Fe C3 139.12(6) 2_656 .
C2 Fe C3 40.89(6) . .
C2 Fe C3 139.11(6) . 2_656
C4 Fe C4 180.0 . 2_656
C5 Fe C1 138.99(6) . 2_656
C5 Fe C1 138.99(6) 2_656 .
C5 Fe C1 41.01(6) . .
C5 Fe C1 41.01(6) 2_656 2_656
C5 Fe C4 139.48(6) 2_656 .
C5 Fe C4 40.52(6) 2_656 2_656
C5 Fe C4 139.48(6) . 2_656
C5 Fe C4 40.52(6) . .
C5 Fe C5 180.0 . 2_656
C3 Fe C1 111.09(6) . 2_656
C3 Fe C1 68.91(6) 2_656 2_656
C3 Fe C1 68.92(6) . .
C3 Fe C1 111.08(6) 2_656 .
C3 Fe C4 40.53(7) . .
C3 Fe C4 139.47(7) 2_656 .
C3 Fe C4 139.47(7) . 2_656
C3 Fe C4 40.53(7) 2_656 2_656
C3 Fe C5 68.25(7) . .
C3 Fe C5 111.75(7) . 2_656
C3 Fe C5 68.25(7) 2_656 2_656
C3 Fe C5 111.75(7) 2_656 .
C3 Fe C3 180.0 . 2_656
C1 P C15 102.28(7) . .
C1 P C9 100.74(7) . .
C15 P C9 98.57(7) . .
C8 N C6 110.74(16) . .
C8 N C7 109.89(18) . .
C7 N C6 109.46(18) . .
C15 C16 H16 119.8 . .
C15 C16 C17 120.44(15) . .
C17 C16 H16 119.8 . .
C9 C10 H10 119.6 . .
C11 C10 H10 119.6 . .
C11 C10 C9 120.72(16) . .
P C1 Fe 122.22(7) . .
C2 C1 Fe 68.96(8) . .
C2 C1 P 122.70(11) . .
C5 C1 Fe 69.44(8) . .
C5 C1 P 130.00(11) . .
C5 C1 C2 107.05(13) . .
C16 C15 P 124.92(11) . .
C16 C15 C20 118.79(14) . .
C20 C15 P 116.29(12) . .
C9 C14 H14 119.8 . .
C9 C14 C13 120.43(17) . .
C13 C14 H14 119.8 . .
C10 C9 P 122.37(12) . .
C14 C9 P 118.90(12) . .
C14 C9 C10 118.71(15) . .
C16 C17 H17 119.9 . .
C18 C17 C16 120.15(16) . .
C18 C17 H17 119.9 . .
C1 C2 Fe 69.66(8) . .
C1 C2 C6 125.06(14) . .
C6 C2 Fe 124.97(11) . .
C3 C2 Fe 69.77(9) . .
C3 C2 C1 107.58(14) . .
C3 C2 C6 127.35(15) . .
C10 C11 H11 120.0 . .
C12 C11 C10 119.94(17) . .
C12 C11 H11 120.0 . .
Fe C4 H4 126.3 . .
C5 C4 Fe 69.68(9) . .
C5 C4 H4 126.0 . .
C3 C4 Fe 69.58(9) . .
C3 C4 H4 126.0 . .
C3 C4 C5 108.07(14) . .
N C8 H8A 109.5 . .
N C8 H8B 109.5 . .
N C8 H8C 109.5 . .
H8A C8 H8B 109.5 . .
H8A C8 H8C 109.5 . .
H8B C8 H8C 109.5 . .
C17 C18 H18 120.1 . .
C19 C18 C17 119.77(15) . .
C19 C18 H18 120.1 . .
C11 C12 H12 119.9 . .
C11 C12 C13 120.15(16) . .
C13 C12 H12 119.9 . .
N C6 C2 112.93(14) . .
N C6 H6A 109.0 . .
N C6 H6B 109.0 . .
C2 C6 H6A 109.0 . .
C2 C6 H6B 109.0 . .
H6A C6 H6B 107.8 . .
C18 C19 H19 119.9 . .
C18 C19 C20 120.15(16) . .
C20 C19 H19 119.9 . .
C14 C13 H13 120.0 . .
C12 C13 C14 120.04(17) . .
C12 C13 H13 120.0 . .
Fe C5 H5 126.5 . .
C1 C5 Fe 69.55(8) . .
C1 C5 H5 125.7 . .
C4 C5 Fe 69.80(9) . .
C4 C5 C1 108.61(14) . .
C4 C5 H5 125.7 . .
Fe C3 H3 126.7 . .
C2 C3 Fe 69.35(9) . .
C2 C3 H3 125.7 . .
C4 C3 Fe 69.88(9) . .
C4 C3 C2 108.68(14) . .
C4 C3 H3 125.7 . .
C15 C20 H20 119.7 . .
C19 C20 C15 120.64(17) . .
C19 C20 H20 119.7 . .
N C7 H7A 109.5 . .
N C7 H7B 109.5 . .
N C7 H7C 109.5 . .
H7A C7 H7B 109.5 . .
H7A C7 H7C 109.5 . .
H7B C7 H7C 109.5 . .

loop_
_geom_bond_atom_site_label_1
_geom_bond_atom_site_label_2
_geom_bond_distance
_geom_bond_site_symmetry_2
Fe C1 2.0510(13) .
Fe C1 2.0510(13) 2_656
Fe C2 2.0415(15) .
Fe C2 2.0415(15) 2_656
Fe C4 2.0511(16) 2_656
Fe C4 2.0511(16) .
Fe C5 2.0494(14) .
Fe C5 2.0494(14) 2_656
Fe C3 2.0471(16) .
Fe C3 2.0471(16) 2_656
P C1 1.8168(14) .
P C15 1.8377(15) .
P C9 1.8445(15) .
N C8 1.448(3) .
N C6 1.462(2) .
N C7 1.457(3) .
C16 H16 0.9500 .
C16 C15 1.388(2) .
C16 C17 1.394(2) .
C10 H10 0.9500 .
C10 C9 1.398(2) .
C10 C11 1.391(2) .
C1 C2 1.446(2) .
C1 C5 1.436(2) .
C15 C20 1.396(2) .
C14 H14 0.9500 .
C14 C9 1.392(2) .
C14 C13 1.397(2) .
C17 H17 0.9500 .
C17 C18 1.387(2) .
C2 C6 1.493(2) .
C2 C3 1.428(2) .
C11 H11 0.9500 .
C11 C12 1.383(3) .
C4 H4 0.9500 .
C4 C5 1.420(2) .
C4 C3 1.420(3) .
C8 H8A 0.9800 .
C8 H8B 0.9800 .
C8 H8C 0.9800 .
C18 H18 0.9500 .
C18 C19 1.380(3) .
C12 H12 0.9500 .
C12 C13 1.384(3) .
C6 H6A 0.9900 .
C6 H6B 0.9900 .
C19 H19 0.9500 .
C19 C20 1.389(2) .
C13 H13 0.9500 .
C5 H5 0.9500 .
C3 H3 0.9500 .
C20 H20 0.9500 .
C7 H7A 0.9800 .
C7 H7B 0.9800 .
C7 H7C 0.9800 .

loop_
_geom_torsion_atom_site_label_1
_geom_torsion_atom_site_label_2
_geom_torsion_atom_site_label_3
_geom_torsion_atom_site_label_4
_geom_torsion
Fe C1 C2 C6 119.12(15)
Fe C1 C2 C3 -59.72(10)
Fe C1 C5 C4 59.05(10)
Fe C2 C6 N 173.37(11)
Fe C2 C3 C4 -58.97(11)
Fe C4 C5 C1 -58.89(10)
Fe C4 C3 C2 58.64(11)
P C1 C2 Fe -115.59(10)
P C1 C2 C6 3.5(2)
P C1 C2 C3 -175.31(11)
P C1 C5 Fe 115.38(12)
P C1 C5 C4 174.42(11)
P C15 C20 C19 176.20(15)
C16 C15 C20 C19 -3.0(3)
C16 C17 C18 C19 -1.3(3)
C10 C11 C12 C13 0.1(3)
C1 P C15 C16 -0.57(15)
C1 P C15 C20 -179.67(12)
C1 P C9 C10 63.84(13)
C1 P C9 C14 -117.68(12)
C1 C2 C6 N 84.93(19)
C1 C2 C3 Fe 59.65(10)
C1 C2 C3 C4 0.68(17)
C15 P C1 Fe -175.24(8)
C15 P C1 C2 -90.96(12)
C15 P C1 C5 95.51(14)
C15 P C9 C10 -40.49(13)
C15 P C9 C14 137.99(12)
C15 C16 C17 C18 -0.4(2)
C9 P C1 Fe 83.42(9)
C9 P C1 C2 167.71(12)
C9 P C1 C5 -5.82(15)
C9 P C15 C16 102.48(14)
C9 P C15 C20 -76.62(13)
C9 C10 C11 C12 -0.7(2)
C9 C14 C13 C12 0.9(3)
C17 C16 C15 P -176.63(12)
C17 C16 C15 C20 2.5(2)
C17 C18 C19 C20 0.8(3)
C2 C1 C5 Fe -58.93(10)
C2 C1 C5 C4 0.11(16)
C11 C10 C9 P 179.79(12)
C11 C10 C9 C14 1.3(2)
C11 C12 C13 C14 -0.2(3)
C8 N C6 C2 73.63(19)
C18 C19 C20 C15 1.4(3)
C6 C2 C3 Fe -119.15(16)
C6 C2 C3 C4 -178.12(15)
C13 C14 C9 P -179.93(12)
C13 C14 C9 C10 -1.4(2)
C5 C1 C2 Fe 59.23(10)
C5 C1 C2 C6 178.35(14)
C5 C1 C2 C3 -0.48(16)
C5 C4 C3 Fe -59.25(11)
C5 C4 C3 C2 -0.61(18)
C3 C2 C6 N -96.46(19)
C3 C4 C5 Fe 59.19(11)
C3 C4 C5 C1 0.30(17)
C7 N C6 C2 -165.05(18)
